data_1556962
loop_
_publ_author_name
'Songe, Pal'
'Kolsaker, Per'
'Romming, Christian'

_publ_section_title
;
 Syntheses and Reactions of Some Cyclopropyl-Substituted Imines. Part 1.
;
_journal_name_full 'Acta Chemica Scandinavica'
_journal_page_first 790
_journal_page_last 796
_journal_paper_doi 10.3891/acta.chem.scand.52-0790
_journal_volume 52
_journal_year 1998
_chemical_formula_sum 'C18 H24 N2'
_chemical_formula_weight 268.39
_space_group_IT_number 14
_space_group_name_Hall '-P 2ybc'
_space_group_name_H-M_alt 'P 1 21/c 1'
_symmetry_cell_setting monoclinic
_symmetry_Int_Tables_number 14
_symmetry_space_group_name_Hall '-P 2ybc'
_symmetry_space_group_name_H-M 'P 1 21/c 1'
_cell_angle_alpha 90.
_cell_angle_beta 92.71(1)
_cell_angle_gamma 90.
_cell_formula_units_Z 4
_cell_length_a 9.526(1)
_cell_length_b 16.086(1)
_cell_length_c 9.672(1)
_cell_volume 1480.4(2)
_diffrn_ambient_temperature 150
_diffrn_radiation_probe x-ray
_diffrn_radiation_type MoK\a
_diffrn_radiation_wavelength 0.71073
_exptl_absorpt_coefficient_mu 0.071
_exptl_crystal_density_diffrn 1.204
_exptl_crystal_F_000 584
_refine_ls_goodness_of_fit_ref 1.15
_refine_ls_number_parameters 181
_refine_ls_number_reflns 8708
_refine_ls_R_factor_all 0.050
_refine_ls_R_factor_gt 0.046
_refine_ls_wR_factor_gt 0.117
_refine_ls_wR_factor_ref 0.122
_cod_data_source_file Acta-Chem-Scand-1998-52-790-2.cif
_cod_data_source_block 2
_cod_depositor_comments
;
Probably some wrong coordinates for C6 or C14
;
_cod_original_cell_volume 1480.43(6)
_cod_original_sg_symbol_H-M 'P 21/c'
_cod_database_code 1556962

loop_
_space_group_symop_id
_space_group_symop_operation_xyz
1 x,y,z
2 -x,1/2+y,1/2-z
3 -x,-y,-z
4 x,1/2-y,1/2+z

loop_
_atom_site_label
_atom_site_type_symbol
_atom_site_thermal_displace_type
_atom_site_fract_x
_atom_site_fract_y
_atom_site_fract_z
_atom_site_occupancy
_atom_site_U_iso_or_equiv
_atom_site_calc_flag
_atom_site_refinement_flags
_atom_site_disorder_assembly
_atom_site_disorder_group
N1 N Uiso 0.26700(10) 0.10660(10) 1.01280(10) 1.000 0.0160(10) . . . .
N3 N Uiso 0.26820(10) 0.16360(10) 0.77060(10) 1.000 0.0160(10) . . . .
C2 C Uiso 0.26750(10) 0.09170(10) 0.86270(10) 1.000 0.0150(10) . . . .
C4 C Uiso 0.24130(10) 0.23600(10) 0.81720(10) 1.000 0.0140(10) . . . .
C5 C Uiso 0.21920(10) 0.25320(10) 0.96610(10) 1.000 0.0150(10) . . . .
C6 C Uiso 0.24300(10) 0.17950(10) 1.05850(10) 1.000 0.0150(10) . . . .
C7 C Uiso 0.13510(10) 0.04010(10) 0.82740(10) 1.000 0.0180(10) . . . .
C8 C Uiso 0.06210(10) 0.04270(10) 0.68600(10) 1.000 0.0240(10) . . . .
C9 C Uiso -0.00630(10) 0.08140(10) 0.80830(10) 1.000 0.0260(10) . . . .
C10 C Uiso 0.39640(10) 0.03800(10) 0.83940(10) 1.000 0.0170(10) . . . .
C11 C Uiso 0.53560(10) 0.07640(10) 0.80810(10) 1.000 0.0210(10) . . . .
C12 C Uiso 0.45300(10) 0.02810(10) 0.69760(10) 1.000 0.0220(10) . . . .
C13 C Uiso 0.22040(10) 0.30570(10) 0.71580(10) 1.000 0.0170(10) . . . .
C14 C Uiso 0.25390(10) 0.29260(10) 0.56710(10) 1.000 0.0230(10) . . . .
C15 C Uiso 0.10360(10) 0.29420(10) 0.60490(10) 1.000 0.0250(10) . . . .
C16 C Uiso 0.09940(10) 0.31270(10) 0.99800(10) 1.000 0.0250(10) . . . .
C17 C Uiso 0.24710(10) 0.34100(10) 1.02230(10) 1.000 0.0260(10) . . . .
C18 C Uiso 0.22990(10) 0.19100(10) 1.21110(10) 1.000 0.0190(10) . . . .
C19 C Uiso 0.22860(10) 0.11600(10) 1.30400(10) 1.000 0.0220(10) . . . .
C20 C Uiso 0.09390(10) 0.16140(10) 1.27050(10) 1.000 0.0250(10) . . . .

loop_
_geom_angle_atom_site_label_1
_geom_angle_atom_site_label_2
_geom_angle_atom_site_label_3
_geom_angle
_geom_angle_site_symmetry_1
_geom_angle_site_symmetry_2
_geom_angle_site_symmetry_3
_geom_angle_publ_flag
C2 N1 C6 119.98(12) . . . yes
C2 N1 C14 117.45(11) . . 4_555 yes
C6 N1 C14 6.79(6) . . 4_555 yes
C2 N3 C4 119.97(10) . . . yes
N1 C2 N3 118.24(13) . . . yes
N1 C2 C7 105.46(9) . . . yes
N1 C2 C10 106.14(9) . . . yes
N3 C2 C7 108.67(9) . . . yes
N3 C2 C10 109.34(9) . . . yes
C7 C2 C10 108.63(12) . . . no
N3 C4 C5 123.30(13) . . . yes
N3 C4 C13 117.92(10) . . . yes
C5 C4 C13 118.73(13) . . . no
C4 C5 C6 113.94(12) . . . no
C4 C5 C16 116.81(9) . . . no
C4 C5 C17 118.93(11) . . . no
C4 C5 C14 126.78(14) . . 4_555 no
C6 C5 C16 117.92(9) . . . no
C6 C5 C17 120.00(9) . . . no
C6 C5 C14 16.82(8) . . 4_555 no
C16 C5 C17 58.06(8) . . . no
C14 C5 C16 112.41(9) 4_555 . . no
C14 C5 C17 103.30(10) 4_555 . . no
N1 C6 C5 123.05(10) . . . yes
N1 C6 C13 119.70(12) . . 4_555 yes
N1 C6 C14 154.3(2) . . 4_555 yes
N1 C6 C15 122.95(12) . . 4_555 yes
C5 C6 C13 117.05(12) . . 4_555 no
C5 C6 C14 51.03(18) . . 4_555 no
C5 C6 C15 80.92(9) . . 4_555 no
C13 C6 C14 74.16(18) 4_555 . 4_555 no
C13 C6 C15 61.44(7) 4_555 . 4_555 no
C14 C6 C15 82.34(19) 4_555 . 4_555 no
C2 C7 C8 121.77(10) . . . no
C2 C7 C9 120.65(13) . . . no
C8 C7 C9 60.27(7) . . . no
C7 C8 C9 59.87(7) . . . no
C7 C9 C8 59.86(7) . . . no
C2 C10 C11 121.29(13) . . . no
C2 C10 C12 121.30(10) . . . no
C11 C10 C12 60.25(7) . . . no
C10 C11 C12 59.85(7) . . . no
C10 C12 C11 59.90(7) . . . no
C4 C13 C14 119.51(13) . . . no
C4 C13 C15 113.18(11) . . . no
C4 C13 C6 137.27(13) . . 4_554 no
C4 C13 C19 103.50(9) . . 4_554 no
C4 C13 C20 94.07(9) . . 4_554 no
C14 C13 C15 59.41(6) . . . no
C6 C13 C14 17.76(9) 4_554 . . no
C14 C13 C19 133.46(13) . . 4_554 no
C14 C13 C20 127.74(9) . . 4_554 no
C6 C13 C15 57.76(6) 4_554 . . no
C15 C13 C19 120.13(11) . . 4_554 no
C15 C13 C20 71.30(7) . . 4_554 no
C6 C13 C19 117.00(12) 4_554 . 4_554 no
C6 C13 C20 116.96(9) 4_554 . 4_554 no
C19 C13 C20 60.14(8) 4_554 . 4_554 no
C13 C14 C15 62.52(7) . . . no
N1 C14 C13 99.31(11) 4_554 . . yes
C5 C14 C13 141.99(13) 4_554 . . no
C6 C14 C13 88.08(19) 4_554 . . no
N1 C14 C15 98.25(10) 4_554 . . yes
C5 C14 C15 88.88(9) 4_554 . . no
C6 C14 C15 79.61(18) 4_554 . . no
N1 C14 C5 109.74(10) 4_554 . 4_554 yes
N1 C14 C6 18.87(15) 4_554 . 4_554 yes
C5 C14 C6 112.2(2) 4_554 . 4_554 no
C13 C15 C14 58.07(6) . . . no
C6 C15 C13 60.80(7) 4_554 . . no
C6 C15 C14 18.05(9) 4_554 . . no
C5 C16 C17 60.97(8) . . . no
C5 C17 C16 60.97(9) . . . no
C13 C19 C20 58.82(8) 4_555 . . no
C13 C20 C19 61.04(8) 4_555 . . no

loop_
_geom_bond_atom_site_label_1
_geom_bond_atom_site_label_2
_geom_bond_distance
_geom_bond_site_symmetry_1
_geom_bond_site_symmetry_2
_geom_bond_publ_flag
N1 C2 1.4717(14) . . yes
N1 C6 1.278(2) . . yes
N1 C14 1.711(2) . 4_555 yes
N3 C2 1.460(2) . . yes
N3 C4 1.279(2) . . yes
C2 C7 1.5348(17) . . no
C2 C10 1.5267(17) . . no
C4 C5 1.4912(14) . . no
C4 C13 1.5275(19) . . no
C5 C6 1.496(2) . . no
C5 C16 1.5320(18) . . no
C5 C17 1.532(2) . . no
C5 C14 1.2553(17) . 4_555 no
C6 C13 1.5309(14) . 4_555 no
C6 C14 0.467(2) . 4_555 no
C6 C15 1.4833(15) . 4_555 no
C7 C8 1.5053(14) . . no
C7 C9 1.5054(16) . . no
C8 C9 1.5114(16) . . no
C10 C11 1.5065(16) . . no
C10 C12 1.5057(14) . . no
C11 C12 1.5118(17) . . no
C13 C14 1.4736(14) . . no
C13 C15 1.5404(14) . . no
C13 C19 1.512(2) . 4_554 no
C13 C20 1.4784(15) . 4_554 no
C14 C15 1.4946(14) . . no
C16 C17 1.4869(15) . . no
C19 C20 1.4985(16) . . no

loop_
_geom_torsion_atom_site_label_1
_geom_torsion_atom_site_label_2
_geom_torsion_atom_site_label_3
_geom_torsion_atom_site_label_4
_geom_torsion
_geom_torsion_site_symmetry_1
_geom_torsion_site_symmetry_2
_geom_torsion_site_symmetry_3
_geom_torsion_site_symmetry_4
_geom_torsion_publ_flag
C6 N1 C2 N3 12.00(14) . . . . no
C6 N1 C2 C7 -109.71(13) . . . . no
C6 N1 C2 C10 135.14(12) . . . . no
C14 N1 C2 N3 4.81(12) 4_555 . . . no
C14 N1 C2 C7 -116.89(11) 4_555 . . . no
C14 N1 C2 C10 127.96(11) 4_555 . . . no
C2 N1 C6 C5 -2.05(15) . . . . no
C2 N1 C6 C13 172.70(9) . . . 4_555 no
C2 N1 C6 C14 -69.8(5) . . . 4_555 no
C2 N1 C6 C15 99.33(13) . . . 4_555 no
C14 N1 C6 C5 67.8(5) 4_555 . . . no
C14 N1 C6 C13 -117.5(5) 4_555 . . 4_555 no
C14 N1 C6 C15 169.2(6) 4_555 . . 4_555 no
C2 N1 C14 C5 12.75(12) . . 4_555 . no
C2 N1 C14 C6 113.6(5) . . 4_555 . no
C2 N1 C14 C13 167.86(8) . . 4_555 4_555 no
C2 N1 C14 C15 104.52(9) . . 4_555 4_555 no
C6 N1 C14 C5 -100.9(5) . . 4_555 . no
C6 N1 C14 C13 54.2(5) . . 4_555 4_555 no
C6 N1 C14 C15 -9.1(5) . . 4_555 4_555 no
C4 N3 C2 N1 -13.44(14) . . . . no
C4 N3 C2 C7 106.62(12) . . . . no
C4 N3 C2 C10 -134.97(11) . . . . no
C2 N3 C4 C5 4.89(15) . . . . no
C2 N3 C4 C13 -172.47(9) . . . . no
N1 C2 C7 C8 152.76(12) . . . . no
N1 C2 C7 C9 80.89(13) . . . . no
N3 C2 C7 C8 25.05(16) . . . . no
N3 C2 C7 C9 -46.82(12) . . . . no
C10 C2 C7 C8 -93.82(14) . . . . no
C10 C2 C7 C9 -165.69(9) . . . . no
N1 C2 C10 C11 -92.17(12) . . . . no
N1 C2 C10 C12 -164.11(12) . . . . no
N3 C2 C10 C11 36.41(13) . . . . no
N3 C2 C10 C12 -35.53(16) . . . . no
C7 C2 C10 C11 154.86(9) . . . . no
C7 C2 C10 C12 82.92(14) . . . . no
N3 C4 C5 C6 4.81(14) . . . . no
N3 C4 C5 C16 -138.16(12) . . . . no
N3 C4 C5 C17 155.29(10) . . . . no
N3 C4 C5 C14 17.46(18) . . . 4_555 no
C13 C4 C5 C6 -177.85(9) . . . . no
C13 C4 C5 C16 39.18(15) . . . . no
C13 C4 C5 C17 -27.37(13) . . . . no
C13 C4 C5 C14 -165.20(11) . . . 4_555 no
N3 C4 C13 C14 -5.74(14) . . . . no
N3 C4 C13 C15 61.07(12) . . . . no
N3 C4 C13 C6 -5.87(18) . . . 4_554 no
N3 C4 C13 C19 -167.30(9) . . . 4_554 no
N3 C4 C13 C20 132.46(11) . . . 4_554 no
C5 C4 C13 C14 176.78(9) . . . . no
C5 C4 C13 C15 -116.42(11) . . . . no
C5 C4 C13 C6 176.65(11) . . . 4_554 no
C5 C4 C13 C19 15.21(11) . . . 4_554 no
C5 C4 C13 C20 -45.03(11) . . . 4_554 no
C4 C5 C6 N1 -6.29(14) . . . . no
C4 C5 C6 C13 178.84(9) . . . 4_555 no
C4 C5 C6 C14 142.7(2) . . . 4_555 no
C4 C5 C6 C15 -129.86(10) . . . 4_555 no
C16 C5 C6 N1 136.24(11) . . . . no
C16 C5 C6 C13 -38.64(14) . . . 4_555 no
C16 C5 C6 C14 -74.8(2) . . . 4_555 no
C16 C5 C6 C15 12.66(12) . . . 4_555 no
C17 C5 C6 N1 -156.43(10) . . . . no
C17 C5 C6 C13 28.69(13) . . . 4_555 no
C17 C5 C6 C14 -7.5(2) . . . 4_555 no
C17 C5 C6 C15 80.00(10) . . . 4_555 no
C14 C5 C6 N1 -149.0(2) 4_555 . . . no
C14 C5 C6 C13 36.17(19) 4_555 . . 4_555 no
C14 C5 C6 C15 87.5(2) 4_555 . . 4_555 no
C4 C5 C16 C17 -108.88(13) . . . . no
C6 C5 C16 C17 109.66(11) . . . . no
C14 C5 C16 C17 92.08(12) 4_555 . . . no
C4 C5 C17 C16 105.23(10) . . . . no
C6 C5 C17 C16 -106.10(10) . . . . no
C14 C5 C17 C16 -108.31(9) 4_555 . . . no
C4 C5 C14 N1 -23.73(15) . . 4_555 . no
C4 C5 C14 C6 -43.8(2) . . 4_555 . no
C4 C5 C14 C13 -161.32(16) . . 4_555 4_555 no
C4 C5 C14 C15 -122.09(13) . . 4_555 4_555 no
C6 C5 C14 N1 20.06(17) . . 4_555 . no
C6 C5 C14 C13 -117.5(3) . . 4_555 4_555 no
C6 C5 C14 C15 -78.3(2) . . 4_555 4_555 no
C16 C5 C14 N1 132.79(10) . . 4_555 . no
C16 C5 C14 C6 112.7(2) . . 4_555 . no
C16 C5 C14 C13 -4.8(3) . . 4_555 4_555 no
C16 C5 C14 C15 34.43(13) . . 4_555 4_555 no
C17 C5 C14 N1 -166.59(7) . . 4_555 . no
C17 C5 C14 C6 173.35(19) . . 4_555 . no
C17 C5 C14 C13 55.8(2) . . 4_555 4_555 no
C17 C5 C14 C15 95.05(10) . . 4_555 4_555 no
N1 C6 C13 C19 -3.57(14) . . 4_555 . no
N1 C6 C13 C20 -72.00(15) . . 4_555 . no
N1 C6 C13 C4 156.09(12) . . 4_555 4_555 no
N1 C6 C13 C14 156.5(2) . . 4_555 4_555 no
N1 C6 C13 C15 -113.73(13) . . 4_555 4_555 no
C5 C6 C13 C19 171.49(9) . . 4_555 . no
C5 C6 C13 C20 103.06(14) . . 4_555 . no
C5 C6 C13 C4 -28.85(16) . . 4_555 4_555 no
C5 C6 C13 C14 -28.48(16) . . 4_555 4_555 no
C5 C6 C13 C15 61.33(11) . . 4_555 4_555 no
C14 C6 C13 C19 -160.03(18) 4_555 . 4_555 . no
C14 C6 C13 C20 131.6(2) 4_555 . 4_555 . no
C15 C6 C13 C19 110.15(12) 4_555 . 4_555 . no
C15 C6 C13 C20 41.73(13) 4_555 . 4_555 . no
N1 C6 C14 C5 86.3(5) . . 4_555 . no
N1 C6 C14 C13 -126.8(5) . . 4_555 4_555 no
N1 C6 C14 C15 170.8(5) . . 4_555 4_555 no
C5 C6 C14 N1 -86.3(5) . . 4_555 . no
C5 C6 C14 C13 146.88(15) . . 4_555 4_555 no
C5 C6 C14 C15 84.48(13) . . 4_555 4_555 no
C13 C6 C14 N1 126.8(5) 4_555 . 4_555 . no
C13 C6 C14 C5 -146.88(15) 4_555 . 4_555 . no
C15 C6 C14 N1 -170.8(5) 4_555 . 4_555 . no
C15 C6 C14 C5 -84.48(13) 4_555 . 4_555 . no
N1 C6 C15 C13 108.63(14) . . 4_555 4_555 no
N1 C6 C15 C14 -175.3(2) . . 4_555 4_555 no
C5 C6 C15 C13 -127.69(11) . . 4_555 4_555 no
C5 C6 C15 C14 -51.60(18) . . 4_555 4_555 no
C2 C7 C8 C9 -109.68(15) . . . . no
C2 C7 C9 C8 111.50(12) . . . . no
C2 C10 C11 C12 -110.66(11) . . . . no
C2 C10 C12 C11 110.65(15) . . . . no
C4 C13 C14 C15 101.01(12) . . . . no
C4 C13 C14 N1 -164.49(8) . . . 4_554 no
C4 C13 C14 C5 55.5(2) . . . 4_554 no
C4 C13 C14 C6 -179.72(18) . . . 4_554 no
C15 C13 C14 N1 94.50(10) . . . 4_554 no
C15 C13 C14 C5 -45.5(2) . . . 4_554 no
C15 C13 C14 C6 79.28(18) . . . 4_554 no
C6 C13 C14 C15 -79.28(18) 4_554 . . . no
C6 C13 C14 N1 15.22(16) 4_554 . . 4_554 no
C6 C13 C14 C5 -124.7(3) 4_554 . . 4_554 no
C19 C13 C14 C15 -104.06(14) 4_554 . . . no
C19 C13 C14 N1 -9.56(13) 4_554 . . 4_554 no
C19 C13 C14 C5 -149.52(18) 4_554 . . 4_554 no
C19 C13 C14 C6 -24.8(2) 4_554 . . 4_554 no
C20 C13 C14 C15 -21.76(16) 4_554 . . . no
C20 C13 C14 N1 72.74(16) 4_554 . . 4_554 no
C20 C13 C14 C5 -67.2(3) 4_554 . . 4_554 no
C20 C13 C14 C6 57.5(2) 4_554 . . 4_554 no
C4 C13 C15 C14 -111.67(13) . . . . no
C4 C13 C15 C6 -132.42(13) . . . 4_554 no
C14 C13 C15 C6 -20.75(10) . . . 4_554 no
C6 C13 C15 C14 20.75(10) 4_554 . . . no
C19 C13 C15 C14 125.50(14) 4_554 . . . no
C19 C13 C15 C6 104.75(13) 4_554 . . 4_554 no
C20 C13 C15 C14 161.97(14) 4_554 . . . no
C20 C13 C15 C6 141.22(13) 4_554 . . 4_554 no
C4 C13 C19 C20 -86.92(9) . . 4_554 4_554 no
C14 C13 C19 C20 115.36(13) . . 4_554 4_554 no
C15 C13 C19 C20 40.48(10) . . 4_554 4_554 no
C4 C13 C20 C19 103.24(9) . . 4_554 4_554 no
C14 C13 C20 C19 -123.96(17) . . 4_554 4_554 no
C15 C13 C20 C19 -143.64(11) . . 4_554 4_554 no
C13 C14 C15 C6 93.3(2) . . . 4_554 no
N1 C14 C15 C13 -96.26(11) 4_554 . . . no
N1 C14 C15 C6 -2.99(15) 4_554 . . 4_554 no
C5 C14 C15 C13 153.96(14) 4_554 . . . no
C5 C14 C15 C6 -112.8(2) 4_554 . . 4_554 no
C6 C14 C15 C13 -93.3(2) 4_554 . . . no
